data_4024487
loop_
_publ_author_name
'Pedro Rodriguez-Dafonte'
'Fran\,cois Terrier'
'Sami Lakhdar'
'Sergei Kurbatov'
'R\'egis Goumont'

_publ_contact_author
;
Francois Terrier
;
_publ_contact_author_email terrier@chimie.uvsq.fr
_publ_contact_author_fax '00 33 1 39 25 44 52'
_publ_contact_author_phone '00 33 1 39 25 44 50'
_publ_section_title
;
Carbon Nucleophilicities of Indoles in SNAr Substitutions of
Superelectrophilic 7-Chloro-4,6-dinitrobenzofuroxan and -benzofurazan
;
_journal_name_full 'Journal of Organic Chemistry'
_journal_page_first 3305
_journal_page_last 3315
_journal_paper_doi 10.1021/jo900076r
_journal_volume 74
_journal_year 2009
_chemical_formula_moiety 'C22 H15 N5 O6'
_chemical_formula_sum 'C22 H15 N5 O6'
_chemical_formula_weight 445.39
_chemical_name_systematic
;

 ?

;
_space_group_IT_number 14
_symmetry_cell_setting monoclinic
_symmetry_space_group_name_Hall '-P 2ybc'
_symmetry_space_group_name_H-M 'P 1 21/c 1'
_atom_sites_solution_hydrogens geom
_atom_sites_solution_primary direct
_atom_sites_solution_secondary difmap
_audit_creation_method SHELXL-97
_cell_angle_alpha 90.00
_cell_angle_beta 106.44(8)
_cell_angle_gamma 90.00
_cell_formula_units_Z 4
_cell_length_a 7.957(4)
_cell_length_b 24.80(3)
_cell_length_c 10.408(14)
_cell_measurement_reflns_used 25
_cell_measurement_temperature 293(2)
_cell_measurement_theta_max 19
_cell_measurement_theta_min 2
_cell_volume 1970(4)
_computing_cell_refinement 'Dirax/lsq (Duisenberg & Schreurs, 1989-2000)'
_computing_data_collection 'Collect (Nonius BV, 1997-2000)'
_computing_data_reduction 'EvalCCD (Duisenberg & Schreurs 1990-2000)'
_computing_molecular_graphics 'DIAMOND (Brandenburg, 1999)'
_computing_publication_material 'WinGX publication routines (Farrugia, 1999)'
_computing_structure_refinement 'SHELXL-97 (Sheldrick, 1997)'
_computing_structure_solution 'SIR92 (Giacovazzo et al, 1993)'
_diffrn_ambient_temperature 293(2)
_diffrn_detector_area_resol_mean 9
_diffrn_measured_fraction_theta_full 0.969
_diffrn_measured_fraction_theta_max 0.969
_diffrn_measurement_device_type KappaCCD
_diffrn_measurement_method 'CCD rotation images, thick slices'
_diffrn_radiation_monochromator graphite
_diffrn_radiation_source 'fine-focus sealed tube'
_diffrn_radiation_type MoK\a
_diffrn_radiation_wavelength 0.71073
_diffrn_reflns_av_R_equivalents 0.0778
_diffrn_reflns_av_sigmaI/netI 0.1022
_diffrn_reflns_limit_h_max 9
_diffrn_reflns_limit_h_min -8
_diffrn_reflns_limit_k_max 29
_diffrn_reflns_limit_k_min -27
_diffrn_reflns_limit_l_max 12
_diffrn_reflns_limit_l_min -11
_diffrn_reflns_number 10658
_diffrn_reflns_theta_full 24.92
_diffrn_reflns_theta_max 24.92
_diffrn_reflns_theta_min 2.62
_exptl_absorpt_coefficient_mu 0.113
_exptl_absorpt_correction_type none
_exptl_crystal_colour 'dark red'
_exptl_crystal_density_diffrn 1.502
_exptl_crystal_density_method 'not measured'
_exptl_crystal_description stick
_exptl_crystal_F_000 920
_exptl_crystal_size_max 0.3
_exptl_crystal_size_mid 0.15
_exptl_crystal_size_min 0.12
_refine_diff_density_max 0.223
_refine_diff_density_min -0.271
_refine_diff_density_rms 0.076
_refine_ls_extinction_method none
_refine_ls_goodness_of_fit_ref 0.996
_refine_ls_hydrogen_treatment constr
_refine_ls_matrix_type full
_refine_ls_number_parameters 299
_refine_ls_number_reflns 3337
_refine_ls_number_restraints 0
_refine_ls_restrained_S_all 0.996
_refine_ls_R_factor_all 0.1336
_refine_ls_R_factor_gt 0.0560
_refine_ls_shift/su_max 0.000
_refine_ls_shift/su_mean 0.000
_refine_ls_structure_factor_coef Fsqd
_refine_ls_weighting_details 'calc w=1/[\s^2^(Fo^2^)+(0.0621P)^2^+0.0637P] where P=(Fo^2^+2Fc^2^)/3'
_refine_ls_weighting_scheme calc
_refine_ls_wR_factor_gt 0.1163
_refine_ls_wR_factor_ref 0.1432
_reflns_number_gt 1809
_reflns_number_total 3337
_reflns_threshold_expression >2sigma(I)
_cod_data_source_file jo900076r_si_002.cif
_cod_data_source_block sk10-3
_cod_original_sg_symbol_H-M 'P 21/c'
_cod_database_code 4024487

loop_
_symmetry_equiv_pos_as_xyz
'x, y, z'
'-x, y+1/2, -z+1/2'
'-x, -y, -z'
'x, -y-1/2, z-1/2'

loop_
_atom_site_label
_atom_site_type_symbol
_atom_site_fract_x
_atom_site_fract_y
_atom_site_fract_z
_atom_site_U_iso_or_equiv
_atom_site_adp_type
_atom_site_occupancy
_atom_site_symmetry_multiplicity
_atom_site_calc_flag
_atom_site_refinement_flags
_atom_site_disorder_assembly
_atom_site_disorder_group
N1 N 0.2809(3) 0.40255(10) 0.7541(2) 0.0473(7) Uani 1 1 d . . .
N2 N 0.1143(3) 0.23885(11) 0.8391(3) 0.0548(7) Uani 1 1 d . . .
N3 N 0.0778(4) 0.14874(12) 0.7891(3) 0.0743(9) Uani 1 1 d . . .
N4 N 0.2756(5) 0.08913(11) 0.6267(3) 0.0665(8) Uani 1 1 d . . .
N5 N 0.5664(4) 0.25753(13) 0.6017(3) 0.0575(7) Uani 1 1 d . . .
O1 O 0.0236(3) 0.19107(11) 0.8549(3) 0.0769(7) Uani 1 1 d . . .
O2 O 0.0912(3) 0.27847(10) 0.8996(2) 0.0656(7) Uani 1 1 d . . .
O3 O 0.1556(4) 0.06548(10) 0.6531(3) 0.1033(11) Uani 1 1 d . . .
O4 O 0.3766(5) 0.06946(10) 0.5722(3) 0.0956(10) Uani 1 1 d . . .
O5 O 0.7123(3) 0.23858(11) 0.6277(3) 0.0868(8) Uani 1 1 d . . .
O6 O 0.5177(4) 0.29630(11) 0.5298(3) 0.0822(8) Uani 1 1 d . . .
C1 C 0.0264(4) 0.34393(13) 0.6489(3) 0.0568(9) Uani 1 1 d . . .
H1A H -0.0417 0.3515 0.7096 0.085 Uiso 1 1 calc R . .
H1B H 0.0082 0.3072 0.6195 0.085 Uiso 1 1 calc R . .
H1C H -0.0091 0.3675 0.5729 0.085 Uiso 1 1 calc R . .
C2 C 0.2152(4) 0.35262(12) 0.7183(3) 0.0433(8) Uani 1 1 d . . .
C3 C 0.3516(3) 0.31601(12) 0.7468(3) 0.0406(7) Uani 1 1 d . . .
C4 C 0.6870(4) 0.33158(12) 0.8611(3) 0.0461(8) Uani 1 1 d . . .
H4 H 0.7237 0.2960 0.8605 0.055 Uiso 1 1 calc R . .
C5 C 0.8037(4) 0.37150(13) 0.9170(3) 0.0545(9) Uani 1 1 d . . .
H5 H 0.9209 0.3627 0.9549 0.065 Uiso 1 1 calc R . .
C6 C 0.7514(4) 0.42431(13) 0.9183(3) 0.0586(9) Uani 1 1 d . . .
H6 H 0.8341 0.4505 0.9566 0.070 Uiso 1 1 calc R . .
C7 C 0.5799(4) 0.43923(12) 0.8642(3) 0.0540(9) Uani 1 1 d . . .
H7 H 0.5450 0.4750 0.8650 0.065 Uiso 1 1 calc R . .
C8 C 0.4615(4) 0.39929(12) 0.8088(3) 0.0421(7) Uani 1 1 d . . .
C9 C 0.5112(4) 0.34568(11) 0.8047(3) 0.0408(7) Uani 1 1 d . . .
C10 C 0.1822(4) 0.45280(12) 0.7414(3) 0.0585(9) Uani 1 1 d . . .
H10A H 0.2043 0.4693 0.8291 0.070 Uiso 1 1 calc R . .
H10B H 0.0580 0.4448 0.7094 0.070 Uiso 1 1 calc R . .
C11 C 0.2290(4) 0.49211(12) 0.6474(3) 0.0490(8) Uani 1 1 d . . .
C12 C 0.2583(4) 0.54514(14) 0.6838(4) 0.0681(10) Uani 1 1 d . . .
H12 H 0.2480 0.5567 0.7663 0.082 Uiso 1 1 calc R . .
C13 C 0.3035(5) 0.58184(15) 0.5974(5) 0.0764(11) Uani 1 1 d . . .
H13 H 0.3242 0.6178 0.6225 0.092 Uiso 1 1 calc R . .
C14 C 0.3172(5) 0.56510(18) 0.4773(5) 0.0750(11) Uani 1 1 d . . .
H14 H 0.3495 0.5893 0.4204 0.090 Uiso 1 1 calc R . .
C15 C 0.2839(5) 0.51294(17) 0.4398(4) 0.0758(11) Uani 1 1 d . . .
H15 H 0.2907 0.5017 0.3562 0.091 Uiso 1 1 calc R . .
C16 C 0.2402(4) 0.47672(14) 0.5242(4) 0.0648(10) Uani 1 1 d . . .
H16 H 0.2178 0.4411 0.4972 0.078 Uiso 1 1 calc R . .
C4' C 0.2977(4) 0.14540(12) 0.6632(3) 0.0524(8) Uani 1 1 d . . .
C5' C 0.4210(4) 0.17481(12) 0.6299(3) 0.0513(8) Uani 1 1 d . . .
H5' H 0.4964 0.1581 0.5884 0.062 Uiso 1 1 calc R . .
C6' C 0.4378(4) 0.23007(12) 0.6565(3) 0.0439(8) Uani 1 1 d . . .
C7' C 0.3359(3) 0.25941(11) 0.7186(3) 0.0415(7) Uani 1 1 d . . .
C8' C 0.2150(4) 0.22578(12) 0.7593(3) 0.0447(8) Uani 1 1 d . . .
C9' C 0.1919(4) 0.17043(12) 0.7340(3) 0.0502(8) Uani 1 1 d . . .

loop_
_atom_site_aniso_label
_atom_site_aniso_U_11
_atom_site_aniso_U_22
_atom_site_aniso_U_33
_atom_site_aniso_U_23
_atom_site_aniso_U_13
_atom_site_aniso_U_12
N1 0.0468(15) 0.0370(16) 0.0569(18) 0.0020(13) 0.0130(13) 0.0103(12)
N2 0.0583(17) 0.0556(19) 0.0498(18) 0.0041(15) 0.0142(14) -0.0032(15)
N3 0.084(2) 0.061(2) 0.077(2) 0.0058(17) 0.0218(18) -0.0101(17)
N4 0.089(2) 0.0372(19) 0.061(2) 0.0043(16) 0.0015(18) 0.0032(17)
N5 0.064(2) 0.061(2) 0.0495(19) -0.0143(16) 0.0182(15) -0.0051(16)
O1 0.0812(17) 0.0767(19) 0.0807(19) 0.0123(15) 0.0355(14) -0.0153(14)
O2 0.0712(16) 0.0689(17) 0.0634(16) -0.0044(13) 0.0299(13) 0.0069(12)
O3 0.100(2) 0.0474(18) 0.153(3) -0.0016(17) 0.021(2) -0.0135(15)
O4 0.164(3) 0.0471(17) 0.087(2) -0.0052(14) 0.054(2) 0.0100(17)
O5 0.0602(16) 0.100(2) 0.106(2) -0.0167(17) 0.0345(15) 0.0039(15)
O6 0.107(2) 0.0731(19) 0.078(2) 0.0161(16) 0.0439(16) -0.0059(15)
C1 0.0450(18) 0.067(2) 0.056(2) 0.0028(17) 0.0099(16) 0.0094(16)
C2 0.0476(18) 0.045(2) 0.0387(19) 0.0003(15) 0.0137(14) 0.0055(15)
C3 0.0404(17) 0.0408(18) 0.0399(19) 0.0006(14) 0.0100(14) 0.0005(14)
C4 0.0474(18) 0.0443(19) 0.0443(19) -0.0027(15) 0.0094(15) 0.0060(15)
C5 0.0430(17) 0.057(2) 0.058(2) -0.0095(18) 0.0052(16) -0.0005(16)
C6 0.063(2) 0.048(2) 0.061(2) -0.0100(17) 0.0108(19) -0.0096(17)
C7 0.065(2) 0.0379(19) 0.057(2) -0.0040(16) 0.0149(18) 0.0019(16)
C8 0.0442(18) 0.0392(19) 0.0427(19) 0.0000(15) 0.0120(14) 0.0025(15)
C9 0.0463(18) 0.0405(19) 0.0357(18) 0.0004(14) 0.0121(14) 0.0031(14)
C10 0.063(2) 0.048(2) 0.067(3) 0.0032(18) 0.0207(18) 0.0184(16)
C11 0.0477(18) 0.043(2) 0.051(2) 0.0006(17) 0.0060(16) 0.0165(15)
C12 0.077(2) 0.051(2) 0.065(3) -0.001(2) 0.0027(19) 0.0135(18)
C13 0.080(3) 0.044(2) 0.086(3) 0.015(2) -0.008(2) 0.0089(18)
C14 0.070(2) 0.073(3) 0.078(3) 0.031(2) 0.014(2) 0.015(2)
C15 0.089(3) 0.074(3) 0.066(3) 0.016(2) 0.023(2) 0.025(2)
C16 0.070(2) 0.051(2) 0.073(3) 0.004(2) 0.019(2) 0.0128(17)
C4' 0.068(2) 0.036(2) 0.046(2) 0.0048(15) 0.0040(17) 0.0014(16)
C5' 0.065(2) 0.044(2) 0.040(2) -0.0018(15) 0.0064(16) 0.0109(16)
C6' 0.0467(18) 0.042(2) 0.0419(19) 0.0010(15) 0.0110(15) 0.0014(14)
C7' 0.0411(16) 0.0403(19) 0.0383(18) 0.0012(14) 0.0033(14) -0.0003(14)
C8' 0.0455(18) 0.048(2) 0.0396(19) 0.0039(14) 0.0100(15) 0.0015(15)
C9' 0.0557(19) 0.042(2) 0.050(2) 0.0096(16) 0.0112(17) -0.0067(16)

loop_
_atom_type_symbol
_atom_type_description
_atom_type_scat_dispersion_real
_atom_type_scat_dispersion_imag
_atom_type_scat_source
C C 0.0033 0.0016 'International Tables Vol C Tables 4.2.6.8 and 6.1.1.4'
H H 0.0000 0.0000 'International Tables Vol C Tables 4.2.6.8 and 6.1.1.4'
N N 0.0061 0.0033 'International Tables Vol C Tables 4.2.6.8 and 6.1.1.4'
O O 0.0106 0.0060 'International Tables Vol C Tables 4.2.6.8 and 6.1.1.4'

loop_
_geom_angle_atom_site_label_1
_geom_angle_atom_site_label_2
_geom_angle_atom_site_label_3
_geom_angle
_geom_angle_site_symmetry_1
_geom_angle_site_symmetry_3
_geom_angle_publ_flag
C2 N1 C8 109.4(2) . . ?
C2 N1 C10 126.9(3) . . ?
C8 N1 C10 123.7(3) . . ?
O2 N2 C8' 136.2(3) . . ?
O2 N2 O1 117.4(3) . . ?
C8' N2 O1 106.3(3) . . ?
C9' N3 O1 104.8(3) . . ?
O4 N4 O3 125.4(3) . . ?
O4 N4 C4' 117.7(3) . . ?
O3 N4 C4' 116.9(4) . . ?
O5 N5 O6 124.4(3) . . ?
O5 N5 C6' 117.5(3) . . ?
O6 N5 C6' 118.1(3) . . ?
N3 O1 N2 109.5(2) . . ?
C2 C1 H1A 109.5 . . ?
C2 C1 H1B 109.5 . . ?
H1A C1 H1B 109.5 . . ?
C2 C1 H1C 109.5 . . ?
H1A C1 H1C 109.5 . . ?
H1B C1 H1C 109.5 . . ?
N1 C2 C3 108.9(3) . . ?
N1 C2 C1 121.6(3) . . ?
C3 C2 C1 129.3(3) . . ?
C2 C3 C7' 125.6(3) . . ?
C2 C3 C9 107.4(3) . . ?
C7' C3 C9 126.9(3) . . ?
C5 C4 C9 118.3(3) . . ?
C5 C4 H4 120.8 . . ?
C9 C4 H4 120.8 . . ?
C4 C5 C6 121.5(3) . . ?
C4 C5 H5 119.3 . . ?
C6 C5 H5 119.3 . . ?
C7 C6 C5 121.4(3) . . ?
C7 C6 H6 119.3 . . ?
C5 C6 H6 119.3 . . ?
C6 C7 C8 117.5(3) . . ?
C6 C7 H7 121.3 . . ?
C8 C7 H7 121.3 . . ?
C7 C8 N1 129.5(3) . . ?
C7 C8 C9 122.3(3) . . ?
N1 C8 C9 108.2(2) . . ?
C8 C9 C4 119.0(3) . . ?
C8 C9 C3 106.0(2) . . ?
C4 C9 C3 134.8(3) . . ?
N1 C10 C11 112.8(2) . . ?
N1 C10 H10A 109.0 . . ?
C11 C10 H10A 109.0 . . ?
N1 C10 H10B 109.0 . . ?
C11 C10 H10B 109.0 . . ?
H10A C10 H10B 107.8 . . ?
C16 C11 C12 118.5(3) . . ?
C16 C11 C10 121.7(3) . . ?
C12 C11 C10 119.8(3) . . ?
C11 C12 C13 120.1(4) . . ?
C11 C12 H12 119.9 . . ?
C13 C12 H12 119.9 . . ?
C14 C13 C12 119.9(4) . . ?
C14 C13 H13 120.0 . . ?
C12 C13 H13 120.0 . . ?
C13 C14 C15 120.0(4) . . ?
C13 C14 H14 120.0 . . ?
C15 C14 H14 120.0 . . ?
C14 C15 C16 120.4(4) . . ?
C14 C15 H15 119.8 . . ?
C16 C15 H15 119.8 . . ?
C11 C16 C15 121.0(4) . . ?
C11 C16 H16 119.5 . . ?
C15 C16 H16 119.5 . . ?
C5' C4' C9' 118.9(3) . . ?
C5' C4' N4 120.0(3) . . ?
C9' C4' N4 121.1(3) . . ?
C4' C5' C6' 121.1(3) . . ?
C4' C5' H5' 119.4 . . ?
C6' C5' H5' 119.4 . . ?
C7' C6' C5' 125.1(3) . . ?
C7' C6' N5 120.2(3) . . ?
C5' C6' N5 114.5(3) . . ?
C6' C7' C8' 111.5(3) . . ?
C6' C7' C3 125.7(3) . . ?
C8' C7' C3 122.7(3) . . ?
N2 C8' C9' 106.4(3) . . ?
N2 C8' C7' 127.7(3) . . ?
C9' C8' C7' 125.6(3) . . ?
N3 C9' C8' 112.8(3) . . ?
N3 C9' C4' 129.4(3) . . ?
C8' C9' C4' 117.7(3) . . ?

loop_
_geom_bond_atom_site_label_1
_geom_bond_atom_site_label_2
_geom_bond_distance
_geom_bond_site_symmetry_2
_geom_bond_publ_flag
N1 C2 1.355(4) . ?
N1 C8 1.391(4) . ?
N1 C10 1.459(4) . ?
N2 O2 1.209(3) . ?
N2 C8' 1.347(4) . ?
N2 O1 1.421(3) . ?
N3 C9' 1.318(4) . ?
N3 O1 1.387(4) . ?
N4 O4 1.210(4) . ?
N4 O3 1.216(4) . ?
N4 C4' 1.444(4) . ?
N5 O5 1.211(3) . ?
N5 O6 1.212(3) . ?
N5 C6' 1.472(4) . ?
C1 C2 1.487(4) . ?
C1 H1A 0.9600 . ?
C1 H1B 0.9600 . ?
C1 H1C 0.9600 . ?
C2 C3 1.382(4) . ?
C3 C7' 1.432(4) . ?
C3 C9 1.444(4) . ?
C4 C5 1.369(4) . ?
C4 C9 1.399(4) . ?
C4 H4 0.9300 . ?
C5 C6 1.376(4) . ?
C5 H5 0.9300 . ?
C6 C7 1.371(4) . ?
C6 H6 0.9300 . ?
C7 C8 1.376(4) . ?
C7 H7 0.9300 . ?
C8 C9 1.391(4) . ?
C10 C11 1.501(4) . ?
C10 H10A 0.9700 . ?
C10 H10B 0.9700 . ?
C11 C16 1.364(5) . ?
C11 C12 1.370(4) . ?
C12 C13 1.397(5) . ?
C12 H12 0.9300 . ?
C13 C14 1.351(6) . ?
C13 H13 0.9300 . ?
C14 C15 1.356(5) . ?
C14 H14 0.9300 . ?
C15 C16 1.368(5) . ?
C15 H15 0.9300 . ?
C16 H16 0.9300 . ?
C4' C5' 1.344(4) . ?
C4' C9' 1.410(4) . ?
C5' C6' 1.397(4) . ?
C5' H5' 0.9300 . ?
C6' C7' 1.379(4) . ?
C7' C8' 1.425(4) . ?
C8' C9' 1.400(4) . ?
